data_7717583
loop_
_publ_author_name
'Kim, Soyeon'
'You, Dong Kyun'
'Kim, Namkyun'
'Shin, Ilsup'
'Kim, Dongwook'
'Lee, Kang Mun'

_publ_section_title
;
 Modulating radiative efficiency in <i>ortho</i>-carboranyl luminophores
 through electron-donating substituents: insights from
 intramolecular-charge-transfer-based emissions.
;
_journal_name_full 'Dalton transactions (Cambridge, England : 2003)'
_journal_paper_doi 10.1039/d4dt02897j
_journal_year 2024
_chemical_formula_moiety 'C23 H38 B10 Si'
_chemical_formula_sum 'C23 H38 B10 Si'
_chemical_formula_weight 450.72
_space_group_crystal_system monoclinic
_space_group_IT_number 14
_space_group_name_Hall '-P 2ybc'
_space_group_name_H-M_alt 'P 1 21/c 1'
_atom_sites_solution_hydrogens geom
_audit_block_doi 10.5517/ccdc.csd.cc2l61wr
_audit_creation_method SHELXL-2019/3
_audit_update_record
;
2024-10-07 deposited with the CCDC.	2024-11-25 downloaded from the CCDC.
;
_cell_angle_alpha 90
_cell_angle_beta 93.4738(18)
_cell_angle_gamma 90
_cell_formula_units_Z 4
_cell_length_a 11.2901(6)
_cell_length_b 9.1352(4)
_cell_length_c 25.9770(12)
_cell_measurement_reflns_used 9867
_cell_measurement_temperature 203(2)
_cell_measurement_theta_max 27.05
_cell_measurement_theta_min 2.73
_cell_volume 2674.3(2)
_computing_cell_refinement 'Bruker APEX5 software'
_computing_data_collection 'Bruker APEX5 software'
_computing_data_reduction 'Bruker APEX5 software'
_computing_molecular_graphics ORTEP
_computing_publication_material CIFTAB
_computing_structure_refinement 'SHELXL-2019/2 (Sheldrick, 2019)'
_computing_structure_solution 'SHELXS-2013/1 (Sheldrick, 2013)'
_diffrn_ambient_temperature 203(2)
_diffrn_measured_fraction_theta_full 0.998
_diffrn_measured_fraction_theta_max 0.990
_diffrn_measurement_device_type 'PHOTON II CPAD detector'
_diffrn_measurement_method 'phi and omega scans'
_diffrn_radiation_type MoK\a
_diffrn_radiation_wavelength 0.71073
_diffrn_reflns_av_R_equivalents 0.0911
_diffrn_reflns_av_unetI/netI 0.0636
_diffrn_reflns_Laue_measured_fraction_full 0.998
_diffrn_reflns_Laue_measured_fraction_max 0.990
_diffrn_reflns_limit_h_max 12
_diffrn_reflns_limit_h_min -14
_diffrn_reflns_limit_k_max 9
_diffrn_reflns_limit_k_min -11
_diffrn_reflns_limit_l_max 33
_diffrn_reflns_limit_l_min -33
_diffrn_reflns_number 29952
_diffrn_reflns_point_group_measured_fraction_full 0.998
_diffrn_reflns_point_group_measured_fraction_max 0.990
_diffrn_reflns_theta_full 25.242
_diffrn_reflns_theta_max 27.058
_diffrn_reflns_theta_min 2.465
_diffrn_source 'Ius 3.0 microfocus source'
_exptl_absorpt_coefficient_mu 0.099
_exptl_absorpt_correction_T_max 0.7455
_exptl_absorpt_correction_T_min 0.5790
_exptl_absorpt_correction_type multi-scan
_exptl_absorpt_process_details SADABS
_exptl_crystal_colour colourless
_exptl_crystal_density_diffrn 1.119
_exptl_crystal_description plate
_exptl_crystal_F_000 960
_exptl_crystal_size_max 0.237
_exptl_crystal_size_mid 0.192
_exptl_crystal_size_min 0.042
_refine_diff_density_max 0.263
_refine_diff_density_min -0.261
_refine_diff_density_rms 0.053
_refine_ls_extinction_method none
_refine_ls_goodness_of_fit_ref 1.070
_refine_ls_hydrogen_treatment constr
_refine_ls_matrix_type full
_refine_ls_number_parameters 314
_refine_ls_number_reflns 5825
_refine_ls_number_restraints 0
_refine_ls_restrained_S_all 1.070
_refine_ls_R_factor_all 0.0984
_refine_ls_R_factor_gt 0.0605
_refine_ls_shift/su_max 0.002
_refine_ls_shift/su_mean 0.000
_refine_ls_structure_factor_coef Fsqd
_refine_ls_weighting_details 'w=1/[\s^2^(Fo^2^)+(0.0346P)^2^+1.9938P] where P=(Fo^2^+2Fc^2^)/3'
_refine_ls_weighting_scheme calc
_refine_ls_wR_factor_gt 0.1184
_refine_ls_wR_factor_ref 0.1373
_reflns_Friedel_coverage 0.000
_reflns_number_gt 4090
_reflns_number_total 5825
_reflns_threshold_expression 'I > 2\s(I)'
_cod_data_source_file d4dt02897j2.cif
_cod_data_source_block 5CB
_cod_depositor_comments
;
The following automatic conversions were performed:

data item '_exptl_absorpt_correction_type' value 'MULTI-SCAN' was
changed to 'multi-scan' in accordance with the
/home/data/users/saulius/crontab/automatic-downloads/rss-feeds/RSC/lib/dictionaries/cif_core.dic
dictionary named 'cif_core.dic' version 2.4.2 last updated on
2011-04-26.

Automatic conversion script
Id: cif_fix_values 8170 2020-07-09 18:12:32Z antanas 
;
_cod_original_sg_symbol_H-M 'P 21/c'
_cod_database_code 7717583
_shelx_shelxl_version_number 2019/3
_shelx_space_group_comment
;
The symmetry employed for this shelxl refinement is uniquely defined
by the following loop, which should always be used as a source of
symmetry information in preference to the above space-group names.
They are only intended as comments.
;
_shelx_estimated_absorpt_t_min 0.977
_shelx_estimated_absorpt_t_max 0.996

loop_
_space_group_symop_operation_xyz
'x, y, z'
'-x, y+1/2, -z+1/2'
'-x, -y, -z'
'x, -y-1/2, z-1/2'

loop_
_atom_site_label
_atom_site_type_symbol
_atom_site_fract_x
_atom_site_fract_y
_atom_site_fract_z
_atom_site_U_iso_or_equiv
_atom_site_adp_type
_atom_site_occupancy
_atom_site_site_symmetry_order
_atom_site_calc_flag
_atom_site_refinement_flags_posn
_atom_site_refinement_flags_adp
_atom_site_refinement_flags_occupancy
_atom_site_disorder_assembly
_atom_site_disorder_group
C2 C 0.52981(18) 0.7942(2) 0.59267(8) 0.0272(5) Uani 1 1 d . . . . .
B2 B 0.5783(2) 1.0919(3) 0.59249(10) 0.0315(6) Uani 1 1 d . . . . .
H2 H 0.490000 1.125616 0.574348 0.038 Uiso 1 1 calc R U . . .
C1 C 0.41031(18) 0.8196(2) 0.60054(8) 0.0278(5) Uani 1 1 d . . . . .
H1A H 0.385755 0.911201 0.613533 0.033 Uiso 1 1 calc R U . . .
B1 B 0.6863(2) 1.0019(3) 0.55672(10) 0.0314(6) Uani 1 1 d . . . . .
H1 H 0.669776 0.975588 0.514790 0.038 Uiso 1 1 calc R U . . .
C3 C 0.56436(19) 0.6594(3) 0.57292(8) 0.0301(5) Uani 1 1 d . . . . .
H3A H 0.645415 0.643104 0.566809 0.036 Uiso 1 1 calc R U . . .
B3 B 0.7117(2) 1.1838(3) 0.57906(11) 0.0351(6) Uani 1 1 d . . . . .
H3 H 0.712400 1.279086 0.551933 0.042 Uiso 1 1 calc R U . . .
C4 C 0.48224(19) 0.5495(3) 0.56214(8) 0.0316(5) Uani 1 1 d . . . . .
H4A H 0.506835 0.457440 0.549531 0.038 Uiso 1 1 calc R U . . .
B4 B 0.8284(2) 1.0527(3) 0.58321(10) 0.0328(6) Uani 1 1 d . . . . .
H4 H 0.906392 1.060398 0.558660 0.039 Uiso 1 1 calc R U . . .
C5 C 0.2453(2) 0.3413(3) 0.54221(9) 0.0349(5) Uani 1 1 d . . . . .
H5A H 0.312366 0.287119 0.532689 0.042 Uiso 1 1 calc R U . . .
B5 B 0.7672(2) 0.8821(3) 0.59974(10) 0.0280(5) Uani 1 1 d . . . . .
H5 H 0.803234 0.775155 0.586540 0.034 Uiso 1 1 calc R U . . .
C6 C 0.1325(2) 0.2807(3) 0.53764(9) 0.0387(6) Uani 1 1 d . . . . .
H6A H 0.122150 0.184114 0.524579 0.046 Uiso 1 1 calc R U . . .
B6 B 0.5945(2) 1.0249(3) 0.65699(10) 0.0286(5) Uani 1 1 d . . . . .
H6 H 0.516838 1.011636 0.681461 0.034 Uiso 1 1 calc R U . . .
C7 C 0.0349(2) 0.3594(3) 0.55193(9) 0.0399(6) Uani 1 1 d . . . . .
H7A H -0.041671 0.316016 0.548628 0.048 Uiso 1 1 calc R U . . .
B7 B 0.6532(2) 1.1984(3) 0.64108(11) 0.0317(6) Uani 1 1 d . . . . .
H7 H 0.614282 1.302910 0.654977 0.038 Uiso 1 1 calc R U . . .
C8 C 0.0475(2) 0.5009(3) 0.57099(9) 0.0357(6) Uani 1 1 d . . . . .
H8A H -0.019738 0.554171 0.580846 0.043 Uiso 1 1 calc R U . . .
B8 B 0.8090(2) 1.1759(3) 0.63533(11) 0.0338(6) Uani 1 1 d . . . . .
H8 H 0.873926 1.265778 0.645253 0.041 Uiso 1 1 calc R U . . .
C9 C 0.19528(18) 0.7143(2) 0.59542(8) 0.0275(5) Uani 1 1 d . . . . .
B9 B 0.8434(2) 0.9890(3) 0.64809(10) 0.0297(6) Uani 1 1 d . . . . .
H9 H 0.931066 0.954236 0.666592 0.036 Uiso 1 1 calc R U . . .
C10 C 0.32824(18) 0.7108(2) 0.58933(8) 0.0261(5) Uani 1 1 d . . . . .
B10 B 0.7360(2) 1.0792(3) 0.68333(10) 0.0303(6) Uani 1 1 d . . . . .
H10 H 0.752274 1.105281 0.725298 0.036 Uiso 1 1 calc R U . . .
C11 C 0.36363(19) 0.5753(2) 0.56998(8) 0.0280(5) Uani 1 1 d . . . . .
C12 C 0.25792(19) 0.4834(3) 0.56106(8) 0.0289(5) Uani 1 1 d . . . . .
C13 C 0.15925(19) 0.5631(2) 0.57542(8) 0.0289(5) Uani 1 1 d . . . . .
C14 C 0.61821(18) 0.9142(2) 0.60482(8) 0.0260(5) Uani 1 1 d . . . . .
C15 C 0.71233(18) 0.9043(2) 0.66026(8) 0.0257(5) Uani 1 1 d . . . . .
C26 C 0.1681(2) 0.7328(3) 0.65234(9) 0.0370(6) Uani 1 1 d . . . . .
H26A H 0.082276 0.726297 0.655633 0.056 Uiso 1 1 calc R U . . .
H26B H 0.196712 0.828569 0.664740 0.056 Uiso 1 1 calc R U . . .
H26C H 0.208074 0.655390 0.672916 0.056 Uiso 1 1 calc R U . . .
C27 C 0.1350(2) 0.8365(3) 0.56314(10) 0.0409(6) Uani 1 1 d . . . . .
H27A H 0.048759 0.829300 0.565072 0.061 Uiso 1 1 calc R U . . .
H27B H 0.155291 0.826577 0.527153 0.061 Uiso 1 1 calc R U . . .
H27C H 0.162284 0.931765 0.576508 0.061 Uiso 1 1 calc R U . . .
Si28 Si 0.71074(5) 0.73345(7) 0.70518(2) 0.02932(17) Uani 1 1 d . . . . .
C29 C 0.5562(2) 0.6641(3) 0.70845(10) 0.0432(6) Uani 1 1 d . . . . .
H29A H 0.553784 0.590376 0.735765 0.065 Uiso 1 1 calc R U . . .
H29B H 0.529958 0.620014 0.675306 0.065 Uiso 1 1 calc R U . . .
H29C H 0.503412 0.745552 0.716004 0.065 Uiso 1 1 calc R U . . .
C30 C 0.8048(2) 0.5914(3) 0.67691(10) 0.0440(6) Uani 1 1 d . . . . .
H30A H 0.807296 0.504221 0.698954 0.066 Uiso 1 1 calc R U . . .
H30B H 0.885432 0.629474 0.674439 0.066 Uiso 1 1 calc R U . . .
H30C H 0.771451 0.565387 0.642415 0.066 Uiso 1 1 calc R U . . .
C31 C 0.7708(2) 0.7765(3) 0.77358(9) 0.0371(6) Uani 1 1 d . . . . .
C32 C 0.7857(3) 0.6274(3) 0.80153(11) 0.0562(8) Uani 1 1 d . . . . .
H32A H 0.806243 0.644023 0.838260 0.084 Uiso 1 1 calc R U . . .
H32B H 0.849037 0.571424 0.786484 0.084 Uiso 1 1 calc R U . . .
H32C H 0.711134 0.572461 0.797552 0.084 Uiso 1 1 calc R U . . .
C33 C 0.6805(2) 0.8663(3) 0.80234(9) 0.0474(7) Uani 1 1 d . . . . .
H33A H 0.712650 0.886291 0.837519 0.071 Uiso 1 1 calc R U . . .
H33B H 0.606399 0.810872 0.803621 0.071 Uiso 1 1 calc R U . . .
H33C H 0.664810 0.959003 0.784195 0.071 Uiso 1 1 calc R U . . .
C34 C 0.8926(2) 0.8519(3) 0.77743(10) 0.0474(7) Uani 1 1 d . . . . .
H34A H 0.920546 0.860415 0.813762 0.071 Uiso 1 1 calc R U . . .
H34B H 0.885629 0.949711 0.762051 0.071 Uiso 1 1 calc R U . . .
H34C H 0.949255 0.793689 0.758934 0.071 Uiso 1 1 calc R U . . .

loop_
_atom_site_aniso_label
_atom_site_aniso_U_11
_atom_site_aniso_U_22
_atom_site_aniso_U_33
_atom_site_aniso_U_23
_atom_site_aniso_U_13
_atom_site_aniso_U_12
C2 0.0269(11) 0.0289(12) 0.0255(11) -0.0005(9) 0.0007(8) -0.0035(9)
B2 0.0299(13) 0.0267(14) 0.0377(15) 0.0007(11) 0.0005(11) -0.0003(11)
C1 0.0277(11) 0.0255(12) 0.0302(11) -0.0033(9) 0.0011(9) 0.0003(9)
B1 0.0328(14) 0.0297(14) 0.0321(14) 0.0042(11) 0.0057(11) -0.0005(11)
C3 0.0278(11) 0.0311(13) 0.0316(12) -0.0048(10) 0.0037(9) 0.0002(10)
B3 0.0336(14) 0.0276(15) 0.0444(16) 0.0071(12) 0.0040(12) -0.0022(11)
C4 0.0335(12) 0.0311(13) 0.0304(12) -0.0054(10) 0.0024(9) 0.0021(10)
B4 0.0300(13) 0.0295(15) 0.0392(15) 0.0045(12) 0.0051(11) -0.0025(11)
C5 0.0407(13) 0.0299(13) 0.0337(12) -0.0029(10) -0.0002(10) -0.0022(11)
B5 0.0254(12) 0.0278(14) 0.0311(13) -0.0013(11) 0.0045(10) 0.0002(10)
C6 0.0501(15) 0.0287(13) 0.0369(13) -0.0017(11) 0.0000(11) -0.0127(12)
B6 0.0252(12) 0.0259(13) 0.0346(14) -0.0064(11) 0.0021(10) 0.0002(10)
C7 0.0402(14) 0.0400(15) 0.0391(13) 0.0013(11) 0.0001(10) -0.0190(12)
B7 0.0292(13) 0.0227(14) 0.0433(15) -0.0028(11) 0.0032(11) -0.0006(10)
C8 0.0331(13) 0.0376(14) 0.0363(13) 0.0018(11) 0.0017(10) -0.0070(11)
B8 0.0281(13) 0.0281(15) 0.0453(16) -0.0021(12) 0.0023(11) -0.0047(11)
C9 0.0249(11) 0.0267(12) 0.0306(11) 0.0005(9) 0.0005(9) -0.0029(9)
B9 0.0242(12) 0.0263(14) 0.0387(14) -0.0009(11) 0.0021(10) -0.0058(10)
C10 0.0257(11) 0.0265(12) 0.0255(11) 0.0000(9) -0.0020(8) -0.0006(9)
B10 0.0290(13) 0.0261(14) 0.0358(14) -0.0050(11) 0.0008(10) -0.0036(11)
C11 0.0317(12) 0.0277(12) 0.0244(11) -0.0020(9) 0.0003(9) -0.0022(10)
C12 0.0325(12) 0.0299(13) 0.0241(11) 0.0002(9) -0.0004(9) -0.0038(10)
C13 0.0341(12) 0.0275(12) 0.0250(11) 0.0015(9) 0.0010(9) -0.0052(10)
C14 0.0234(10) 0.0281(12) 0.0266(11) -0.0016(9) 0.0023(8) 0.0005(9)
C15 0.0241(10) 0.0240(12) 0.0291(11) -0.0023(9) 0.0013(8) -0.0003(9)
C26 0.0366(13) 0.0367(14) 0.0384(13) -0.0063(11) 0.0073(10) -0.0034(11)
C27 0.0333(13) 0.0361(15) 0.0525(15) 0.0061(12) -0.0052(11) -0.0005(11)
Si28 0.0305(3) 0.0260(3) 0.0314(3) 0.0010(3) 0.0017(2) -0.0025(3)
C29 0.0413(14) 0.0491(17) 0.0391(14) 0.0068(12) 0.0016(11) -0.0141(12)
C30 0.0548(16) 0.0286(14) 0.0495(16) 0.0017(12) 0.0103(12) 0.0040(12)
C31 0.0413(14) 0.0355(14) 0.0337(13) 0.0040(11) -0.0047(10) 0.0006(11)
C32 0.071(2) 0.0490(18) 0.0465(16) 0.0156(14) -0.0103(14) 0.0014(15)
C33 0.0564(17) 0.0541(18) 0.0318(14) -0.0052(12) 0.0045(12) -0.0035(14)
C34 0.0431(15) 0.0504(17) 0.0466(15) -0.0002(13) -0.0139(11) 0.0001(13)

loop_
_atom_type_symbol
_atom_type_description
_atom_type_scat_dispersion_real
_atom_type_scat_dispersion_imag
_atom_type_scat_source
C C 0.0033 0.0016 'International Tables Vol C Tables 4.2.6.8 and 6.1.1.4'
H H 0.0000 0.0000 'International Tables Vol C Tables 4.2.6.8 and 6.1.1.4'
B B 0.0013 0.0007 'International Tables Vol C Tables 4.2.6.8 and 6.1.1.4'
Si Si 0.0817 0.0704 'International Tables Vol C Tables 4.2.6.8 and 6.1.1.4'

loop_
_geom_angle_atom_site_label_1
_geom_angle_atom_site_label_2
_geom_angle_atom_site_label_3
_geom_angle
_geom_angle_site_symmetry_1
_geom_angle_site_symmetry_3
_geom_angle_publ_flag
C1 C2 C3 119.6(2) . . ?
C1 C2 C14 118.91(19) . . ?
C3 C2 C14 121.51(19) . . ?
C14 B2 B7 106.23(18) . . ?
C14 B2 B3 105.60(18) . . ?
B7 B2 B3 60.41(15) . . ?
C14 B2 B1 58.52(14) . . ?
B7 B2 B1 108.33(18) . . ?
B3 B2 B1 60.01(15) . . ?
C14 B2 B6 59.14(14) . . ?
B7 B2 B6 60.03(15) . . ?
B3 B2 B6 107.90(18) . . ?
B1 B2 B6 107.33(18) . . ?
C14 B2 H2 123.9 . . ?
B7 B2 H2 121.6 . . ?
B3 B2 H2 122.1 . . ?
B1 B2 H2 121.9 . . ?
B6 B2 H2 121.8 . . ?
C10 C1 C2 119.5(2) . . ?
C10 C1 H1A 120.2 . . ?
C2 C1 H1A 120.2 . . ?
C14 B1 B4 106.06(18) . . ?
C14 B1 B5 59.16(13) . . ?
B4 B1 B5 59.82(15) . . ?
C14 B1 B3 105.71(18) . . ?
B4 B1 B3 60.25(15) . . ?
B5 B1 B3 107.71(19) . . ?
C14 B1 B2 58.74(14) . . ?
B4 B1 B2 108.05(19) . . ?
B5 B1 B2 107.38(18) . . ?
B3 B1 B2 59.94(15) . . ?
C14 B1 H1 123.7 . . ?
B4 B1 H1 121.9 . . ?
B5 B1 H1 121.9 . . ?
B3 B1 H1 122.2 . . ?
B2 B1 H1 121.9 . . ?
C4 C3 C2 121.0(2) . . ?
C4 C3 H3A 119.5 . . ?
C2 C3 H3A 119.5 . . ?
B8 B3 B2 107.97(19) . . ?
B8 B3 B1 108.06(19) . . ?
B2 B3 B1 60.06(15) . . ?
B8 B3 B4 60.24(15) . . ?
B2 B3 B4 107.66(19) . . ?
B1 B3 B4 59.63(15) . . ?
B8 B3 B7 60.27(15) . . ?
B2 B3 B7 59.53(15) . . ?
B1 B3 B7 107.66(19) . . ?
B4 B3 B7 108.00(19) . . ?
B8 B3 H3 121.4 . . ?
B2 B3 H3 122.0 . . ?
B1 B3 H3 121.9 . . ?
B4 B3 H3 121.8 . . ?
B7 B3 H3 121.9 . . ?
C3 C4 C11 119.2(2) . . ?
C3 C4 H4A 120.4 . . ?
C11 C4 H4A 120.4 . . ?
B5 B4 B1 60.31(15) . . ?
B5 B4 B3 107.99(18) . . ?
B1 B4 B3 60.12(15) . . ?
B5 B4 B9 59.89(14) . . ?
B1 B4 B9 108.30(18) . . ?
B3 B4 B9 107.73(19) . . ?
B5 B4 B8 107.70(18) . . ?
B1 B4 B8 108.07(19) . . ?
B3 B4 B8 59.78(15) . . ?
B9 B4 B8 59.82(15) . . ?
B5 B4 H4 121.7 . . ?
B1 B4 H4 121.4 . . ?
B3 B4 H4 121.9 . . ?
B9 B4 H4 121.8 . . ?
B8 B4 H4 121.9 . . ?
C6 C5 C12 118.5(2) . . ?
C6 C5 H5A 120.8 . . ?
C12 C5 H5A 120.8 . . ?
C14 B5 C15 60.42(13) . . ?
C14 B5 B4 105.49(18) . . ?
C15 B5 B4 106.46(18) . . ?
C14 B5 B9 106.65(17) . . ?
C15 B5 B9 58.55(13) . . ?
B4 B5 B9 60.42(15) . . ?
C14 B5 B1 58.38(13) . . ?
C15 B5 B1 107.44(17) . . ?
B4 B5 B1 59.87(15) . . ?
B9 B5 B1 108.38(19) . . ?
C14 B5 H5 123.2 . . ?
C15 B5 H5 122.3 . . ?
B4 B5 H5 122.7 . . ?
B9 B5 H5 121.9 . . ?
B1 B5 H5 121.8 . . ?
C7 C6 C5 120.7(2) . . ?
C7 C6 H6A 119.6 . . ?
C5 C6 H6A 119.6 . . ?
C14 B6 C15 60.53(13) . . ?
C14 B6 B10 106.76(17) . . ?
C15 B6 B10 59.00(14) . . ?
C14 B6 B7 105.21(18) . . ?
C15 B6 B7 106.48(17) . . ?
B10 B6 B7 59.95(15) . . ?
C14 B6 B2 58.33(14) . . ?
C15 B6 B2 107.46(17) . . ?
B10 B6 B2 107.78(18) . . ?
B7 B6 B2 59.54(15) . . ?
C14 B6 H6 123.1 . . ?
C15 B6 H6 122.0 . . ?
B10 B6 H6 122.0 . . ?
B7 B6 H6 123.0 . . ?
B2 B6 H6 122.1 . . ?
C6 C7 C8 120.8(2) . . ?
C6 C7 H7A 119.6 . . ?
C8 C7 H7A 119.6 . . ?
B2 B7 B10 108.43(19) . . ?
B2 B7 B6 60.43(14) . . ?
B10 B7 B6 59.88(14) . . ?
B2 B7 B3 60.05(15) . . ?
B10 B7 B3 107.67(18) . . ?
B6 B7 B3 107.93(18) . . ?
B2 B7 B8 107.93(19) . . ?
B10 B7 B8 59.72(15) . . ?
B6 B7 B8 107.48(18) . . ?
B3 B7 B8 59.69(15) . . ?
B2 B7 H7 121.3 . . ?
B10 B7 H7 121.8 . . ?
B6 B7 H7 121.8 . . ?
B3 B7 H7 121.9 . . ?
B8 B7 H7 122.1 . . ?
C13 C8 C7 119.1(2) . . ?
C13 C8 H8A 120.5 . . ?
C7 C8 H8A 120.5 . . ?
B10 B8 B3 107.97(18) . . ?
B10 B8 B9 59.70(15) . . ?
B3 B8 B9 108.03(19) . . ?
B10 B8 B4 107.65(19) . . ?
B3 B8 B4 59.98(15) . . ?
B9 B8 B4 59.99(15) . . ?
B10 B8 B7 59.73(15) . . ?
B3 B8 B7 60.05(15) . . ?
B9 B8 B7 107.42(18) . . ?
B4 B8 B7 107.62(18) . . ?
B10 B8 H8 121.9 . . ?
B3 B8 H8 121.6 . . ?
B9 B8 H8 121.9 . . ?
B4 B8 H8 121.9 . . ?
B7 B8 H8 122.1 . . ?
C10 C9 C13 100.96(17) . . ?
C10 C9 C27 111.60(18) . . ?
C13 C9 C27 111.95(18) . . ?
C10 C9 C26 111.01(17) . . ?
C13 C9 C26 111.28(18) . . ?
C27 C9 C26 109.8(2) . . ?
C15 B9 B10 59.25(13) . . ?
C15 B9 B5 59.69(13) . . ?
B10 B9 B5 107.80(17) . . ?
C15 B9 B8 106.66(18) . . ?
B10 B9 B8 59.97(15) . . ?
B5 B9 B8 107.82(19) . . ?
C15 B9 B4 106.76(18) . . ?
B10 B9 B4 108.01(19) . . ?
B5 B9 B4 59.68(15) . . ?
B8 B9 B4 60.18(15) . . ?
C15 B9 H9 122.9 . . ?
B10 B9 H9 121.8 . . ?
B5 B9 H9 121.8 . . ?
B8 B9 H9 122.0 . . ?
B4 B9 H9 121.9 . . ?
C1 C10 C11 120.6(2) . . ?
C1 C10 C9 128.2(2) . . ?
C11 C10 C9 111.15(18) . . ?
C15 B10 B9 58.89(14) . . ?
C15 B10 B6 59.21(13) . . ?
B9 B10 B6 107.48(18) . . ?
C15 B10 B8 106.66(18) . . ?
B9 B10 B8 60.33(15) . . ?
B6 B10 B8 108.37(19) . . ?
C15 B10 B7 106.82(18) . . ?
B9 B10 B7 108.57(19) . . ?
B6 B10 B7 60.17(14) . . ?
B8 B10 B7 60.55(15) . . ?
C15 B10 H10 123.3 . . ?
B9 B10 H10 121.8 . . ?
B6 B10 H10 121.8 . . ?
B8 B10 H10 121.5 . . ?
B7 B10 H10 121.5 . . ?
C4 C11 C10 120.1(2) . . ?
C4 C11 C12 131.6(2) . . ?
C10 C11 C12 108.35(19) . . ?
C5 C12 C13 120.8(2) . . ?
C5 C12 C11 130.9(2) . . ?
C13 C12 C11 108.3(2) . . ?
C8 C13 C12 120.1(2) . . ?
C8 C13 C9 128.7(2) . . ?
C12 C13 C9 111.23(19) . . ?
C2 C14 B1 120.78(18) . . ?
C2 C14 B2 119.29(17) . . ?
B1 C14 B2 62.74(15) . . ?
C2 C14 B5 119.97(18) . . ?
B1 C14 B5 62.46(14) . . ?
B2 C14 B5 113.26(17) . . ?
C2 C14 B6 117.38(17) . . ?
B1 C14 B6 113.47(18) . . ?
B2 C14 B6 62.53(15) . . ?
B5 C14 B6 111.06(16) . . ?
C2 C14 C15 120.04(17) . . ?
B1 C14 C15 110.54(16) . . ?
B2 C14 C15 110.19(16) . . ?
B5 C14 C15 60.24(13) . . ?
B6 C14 C15 59.76(13) . . ?
B9 C15 B10 61.85(14) . . ?
B9 C15 B6 111.95(17) . . ?
B10 C15 B6 61.79(14) . . ?
B9 C15 B5 61.76(14) . . ?
B10 C15 B5 111.53(17) . . ?
B6 C15 B5 110.26(17) . . ?
B9 C15 C14 108.32(16) . . ?
B10 C15 C14 108.30(16) . . ?
B6 C15 C14 59.71(13) . . ?
B5 C15 C14 59.34(12) . . ?
B9 C15 Si28 120.71(15) . . ?
B10 C15 Si28 122.78(15) . . ?
B6 C15 Si28 120.37(15) . . ?
B5 C15 Si28 117.74(15) . . ?
C14 C15 Si28 120.66(14) . . ?
C9 C26 H26A 109.5 . . ?
C9 C26 H26B 109.5 . . ?
H26A C26 H26B 109.5 . . ?
C9 C26 H26C 109.5 . . ?
H26A C26 H26C 109.5 . . ?
H26B C26 H26C 109.5 . . ?
C9 C27 H27A 109.5 . . ?
C9 C27 H27B 109.5 . . ?
H27A C27 H27B 109.5 . . ?
C9 C27 H27C 109.5 . . ?
H27A C27 H27C 109.5 . . ?
H27B C27 H27C 109.5 . . ?
C30 Si28 C29 109.90(13) . . ?
C30 Si28 C31 109.48(12) . . ?
C29 Si28 C31 108.01(11) . . ?
C30 Si28 C15 107.25(11) . . ?
C29 Si28 C15 110.00(11) . . ?
C31 Si28 C15 112.19(10) . . ?
Si28 C29 H29A 109.5 . . ?
Si28 C29 H29B 109.5 . . ?
H29A C29 H29B 109.5 . . ?
Si28 C29 H29C 109.5 . . ?
H29A C29 H29C 109.5 . . ?
H29B C29 H29C 109.5 . . ?
Si28 C30 H30A 109.5 . . ?
Si28 C30 H30B 109.5 . . ?
H30A C30 H30B 109.5 . . ?
Si28 C30 H30C 109.5 . . ?
H30A C30 H30C 109.5 . . ?
H30B C30 H30C 109.5 . . ?
C34 C31 C33 110.3(2) . . ?
C34 C31 C32 107.0(2) . . ?
C33 C31 C32 107.3(2) . . ?
C34 C31 Si28 114.85(17) . . ?
C33 C31 Si28 110.76(16) . . ?
C32 C31 Si28 106.18(18) . . ?
C31 C32 H32A 109.5 . . ?
C31 C32 H32B 109.5 . . ?
H32A C32 H32B 109.5 . . ?
C31 C32 H32C 109.5 . . ?
H32A C32 H32C 109.5 . . ?
H32B C32 H32C 109.5 . . ?
C31 C33 H33A 109.5 . . ?
C31 C33 H33B 109.5 . . ?
H33A C33 H33B 109.5 . . ?
C31 C33 H33C 109.5 . . ?
H33A C33 H33C 109.5 . . ?
H33B C33 H33C 109.5 . . ?
C31 C34 H34A 109.5 . . ?
C31 C34 H34B 109.5 . . ?
H34A C34 H34B 109.5 . . ?
C31 C34 H34C 109.5 . . ?
H34A C34 H34C 109.5 . . ?
H34B C34 H34C 109.5 . . ?

loop_
_geom_bond_atom_site_label_1
_geom_bond_atom_site_label_2
_geom_bond_distance
_geom_bond_site_symmetry_2
_geom_bond_publ_flag
C2 C1 1.396(3) . ?
C2 C3 1.398(3) . ?
C2 C14 1.503(3) . ?
B2 C14 1.710(3) . ?
B2 B7 1.767(4) . ?
B2 B3 1.776(4) . ?
B2 B1 1.779(4) . ?
B2 B6 1.783(4) . ?
B2 H2 1.1200 . ?
C1 C10 1.378(3) . ?
C1 H1A 0.9500 . ?
B1 C14 1.706(3) . ?
B1 B4 1.769(4) . ?
B1 B5 1.777(4) . ?
B1 B3 1.778(4) . ?
B1 H1 1.1200 . ?
C3 C4 1.384(3) . ?
C3 H3A 0.9500 . ?
B3 B8 1.776(4) . ?
B3 B4 1.780(4) . ?
B3 B7 1.783(4) . ?
B3 H3 1.1200 . ?
C4 C11 1.387(3) . ?
C4 H4A 0.9500 . ?
B4 B5 1.768(4) . ?
B4 B9 1.781(4) . ?
B4 B8 1.785(4) . ?
B4 H4 1.1200 . ?
C5 C6 1.387(3) . ?
C5 C12 1.391(3) . ?
C5 H5A 0.9500 . ?
B5 C14 1.720(3) . ?
B5 C15 1.736(3) . ?
B5 B9 1.772(4) . ?
B5 H5 1.1200 . ?
C6 C7 1.386(4) . ?
C6 H6A 0.9500 . ?
B6 C14 1.725(3) . ?
B6 C15 1.726(3) . ?
B6 B10 1.771(3) . ?
B6 B7 1.776(4) . ?
B6 H6 1.1200 . ?
C7 C8 1.388(3) . ?
C7 H7A 0.9500 . ?
B7 B10 1.772(4) . ?
B7 B8 1.787(4) . ?
B7 H7 1.1200 . ?
C8 C13 1.382(3) . ?
C8 H8A 0.9500 . ?
B8 B10 1.772(4) . ?
B8 B9 1.778(4) . ?
B8 H8 1.1200 . ?
C9 C10 1.519(3) . ?
C9 C13 1.523(3) . ?
C9 C27 1.531(3) . ?
C9 C26 1.537(3) . ?
B9 C15 1.716(3) . ?
B9 B10 1.767(4) . ?
B9 H9 1.1200 . ?
C10 C11 1.403(3) . ?
B10 C15 1.722(3) . ?
B10 H10 1.1200 . ?
C11 C12 1.466(3) . ?
C12 C13 1.400(3) . ?
C14 C15 1.739(3) . ?
C15 Si28 1.949(2) . ?
C26 H26A 0.9800 . ?
C26 H26B 0.9800 . ?
C26 H26C 0.9800 . ?
C27 H27A 0.9800 . ?
C27 H27B 0.9800 . ?
C27 H27C 0.9800 . ?
Si28 C30 1.857(3) . ?
Si28 C29 1.863(2) . ?
Si28 C31 1.904(2) . ?
C29 H29A 0.9800 . ?
C29 H29B 0.9800 . ?
C29 H29C 0.9800 . ?
C30 H30A 0.9800 . ?
C30 H30B 0.9800 . ?
C30 H30C 0.9800 . ?
C31 C34 1.536(3) . ?
C31 C33 1.537(3) . ?
C31 C32 1.547(4) . ?
C32 H32A 0.9800 . ?
C32 H32B 0.9800 . ?
C32 H32C 0.9800 . ?
C33 H33A 0.9800 . ?
C33 H33B 0.9800 . ?
C33 H33C 0.9800 . ?
C34 H34A 0.9800 . ?
C34 H34B 0.9800 . ?
C34 H34C 0.9800 . ?

loop_
_geom_torsion_atom_site_label_1
_geom_torsion_atom_site_label_2
_geom_torsion_atom_site_label_3
_geom_torsion_atom_site_label_4
_geom_torsion
_geom_torsion_site_symmetry_1
_geom_torsion_site_symmetry_2
_geom_torsion_site_symmetry_3
_geom_torsion_site_symmetry_4
_geom_torsion_publ_flag
C3 C2 C1 C10 0.8(3) . . . . ?
C14 C2 C1 C10 179.70(19) . . . . ?
B7 B2 B1 C14 98.19(19) . . . . ?
B3 B2 B1 C14 135.85(19) . . . . ?
B6 B2 B1 C14 34.80(16) . . . . ?
C14 B2 B1 B4 -98.19(19) . . . . ?
B7 B2 B1 B4 0.0(2) . . . . ?
B3 B2 B1 B4 37.65(18) . . . . ?
B6 B2 B1 B4 -63.4(2) . . . . ?
C14 B2 B1 B5 -35.07(16) . . . . ?
B7 B2 B1 B5 63.1(2) . . . . ?
B3 B2 B1 B5 100.8(2) . . . . ?
B6 B2 B1 B5 -0.3(2) . . . . ?
C14 B2 B1 B3 -135.85(19) . . . . ?
B7 B2 B1 B3 -37.65(18) . . . . ?
B6 B2 B1 B3 -101.0(2) . . . . ?
C1 C2 C3 C4 -1.5(3) . . . . ?
C14 C2 C3 C4 179.6(2) . . . . ?
C14 B2 B3 B8 -62.8(2) . . . . ?
B7 B2 B3 B8 37.27(18) . . . . ?
B1 B2 B3 B8 -100.9(2) . . . . ?
B6 B2 B3 B8 -0.8(2) . . . . ?
C14 B2 B3 B1 38.08(17) . . . . ?
B7 B2 B3 B1 138.2(2) . . . . ?
B6 B2 B3 B1 100.1(2) . . . . ?
C14 B2 B3 B4 0.8(2) . . . . ?
B7 B2 B3 B4 100.9(2) . . . . ?
B1 B2 B3 B4 -37.28(18) . . . . ?
B6 B2 B3 B4 62.8(2) . . . . ?
C14 B2 B3 B7 -100.09(19) . . . . ?
B1 B2 B3 B7 -138.2(2) . . . . ?
B6 B2 B3 B7 -38.09(17) . . . . ?
C14 B1 B3 B8 62.6(2) . . . . ?
B4 B1 B3 B8 -37.24(17) . . . . ?
B5 B1 B3 B8 0.5(2) . . . . ?
B2 B1 B3 B8 100.8(2) . . . . ?
C14 B1 B3 B2 -38.21(16) . . . . ?
B4 B1 B3 B2 -138.01(19) . . . . ?
B5 B1 B3 B2 -100.23(19) . . . . ?
C14 B1 B3 B4 99.80(19) . . . . ?
B5 B1 B3 B4 37.78(17) . . . . ?
B2 B1 B3 B4 138.01(19) . . . . ?
C14 B1 B3 B7 -1.1(2) . . . . ?
B4 B1 B3 B7 -100.9(2) . . . . ?
B5 B1 B3 B7 -63.1(2) . . . . ?
B2 B1 B3 B7 37.10(17) . . . . ?
C2 C3 C4 C11 1.5(3) . . . . ?
C14 B1 B4 B5 38.33(16) . . . . ?
B3 B1 B4 B5 137.53(19) . . . . ?
B2 B1 B4 B5 100.02(19) . . . . ?
C14 B1 B4 B3 -99.2(2) . . . . ?
B5 B1 B4 B3 -137.53(19) . . . . ?
B2 B1 B4 B3 -37.52(18) . . . . ?
C14 B1 B4 B9 1.2(2) . . . . ?
B5 B1 B4 B9 -37.17(17) . . . . ?
B3 B1 B4 B9 100.4(2) . . . . ?
B2 B1 B4 B9 62.8(2) . . . . ?
C14 B1 B4 B8 -62.2(2) . . . . ?
B5 B1 B4 B8 -100.5(2) . . . . ?
B3 B1 B4 B8 37.04(18) . . . . ?
B2 B1 B4 B8 -0.5(2) . . . . ?
B8 B3 B4 B5 100.4(2) . . . . ?
B2 B3 B4 B5 -0.6(3) . . . . ?
B1 B3 B4 B5 -38.07(18) . . . . ?
B7 B3 B4 B5 62.3(2) . . . . ?
B8 B3 B4 B1 138.49(19) . . . . ?
B2 B3 B4 B1 37.47(18) . . . . ?
B7 B3 B4 B1 100.3(2) . . . . ?
B8 B3 B4 B9 37.15(18) . . . . ?
B2 B3 B4 B9 -63.9(2) . . . . ?
B1 B3 B4 B9 -101.3(2) . . . . ?
B7 B3 B4 B9 -1.0(2) . . . . ?
B2 B3 B4 B8 -101.0(2) . . . . ?
B1 B3 B4 B8 -138.49(19) . . . . ?
B7 B3 B4 B8 -38.15(18) . . . . ?
B1 B4 B5 C14 -37.83(16) . . . . ?
B3 B4 B5 C14 0.2(2) . . . . ?
B9 B4 B5 C14 100.64(18) . . . . ?
B8 B4 B5 C14 63.3(2) . . . . ?
B1 B4 B5 C15 -100.94(18) . . . . ?
B3 B4 B5 C15 -63.0(2) . . . . ?
B9 B4 B5 C15 37.52(16) . . . . ?
B8 B4 B5 C15 0.2(2) . . . . ?
B1 B4 B5 B9 -138.47(19) . . . . ?
B3 B4 B5 B9 -100.5(2) . . . . ?
B8 B4 B5 B9 -37.34(17) . . . . ?
B3 B4 B5 B1 37.99(18) . . . . ?
B9 B4 B5 B1 138.47(19) . . . . ?
B8 B4 B5 B1 101.1(2) . . . . ?
B4 B1 B5 C14 136.05(19) . . . . ?
B3 B1 B5 C14 98.07(19) . . . . ?
B2 B1 B5 C14 34.89(16) . . . . ?
C14 B1 B5 C15 -36.78(16) . . . . ?
B4 B1 B5 C15 99.27(19) . . . . ?
B3 B1 B5 C15 61.3(2) . . . . ?
B2 B1 B5 C15 -1.9(2) . . . . ?
C14 B1 B5 B4 -136.05(19) . . . . ?
B3 B1 B5 B4 -37.97(17) . . . . ?
B2 B1 B5 B4 -101.2(2) . . . . ?
C14 B1 B5 B9 -98.62(18) . . . . ?
B4 B1 B5 B9 37.42(17) . . . . ?
B3 B1 B5 B9 -0.5(2) . . . . ?
B2 B1 B5 B9 -63.7(2) . . . . ?
C12 C5 C6 C7 -0.5(3) . . . . ?
B7 B2 B6 C14 -136.09(18) . . . . ?
B3 B2 B6 C14 -97.83(19) . . . . ?
B1 B2 B6 C14 -34.54(16) . . . . ?
C14 B2 B6 C15 36.88(15) . . . . ?
B7 B2 B6 C15 -99.22(19) . . . . ?
B3 B2 B6 C15 -61.0(2) . . . . ?
B1 B2 B6 C15 2.3(2) . . . . ?
C14 B2 B6 B10 99.09(18) . . . . ?
B7 B2 B6 B10 -37.00(17) . . . . ?
B3 B2 B6 B10 1.3(2) . . . . ?
B1 B2 B6 B10 64.6(2) . . . . ?
C14 B2 B6 B7 136.09(18) . . . . ?
B3 B2 B6 B7 38.26(17) . . . . ?
B1 B2 B6 B7 101.55(19) . . . . ?
C5 C6 C7 C8 0.2(4) . . . . ?
C14 B2 B7 B10 -1.2(2) . . . . ?
B3 B2 B7 B10 -100.2(2) . . . . ?
B1 B2 B7 B10 -62.7(2) . . . . ?
B6 B2 B7 B10 37.13(17) . . . . ?
C14 B2 B7 B6 -38.32(16) . . . . ?
B3 B2 B7 B6 -137.34(19) . . . . ?
B1 B2 B7 B6 -99.86(19) . . . . ?
C14 B2 B7 B3 99.02(19) . . . . ?
B1 B2 B7 B3 37.48(18) . . . . ?
B6 B2 B7 B3 137.34(19) . . . . ?
C14 B2 B7 B8 62.0(2) . . . . ?
B3 B2 B7 B8 -37.00(18) . . . . ?
B1 B2 B7 B8 0.5(2) . . . . ?
B6 B2 B7 B8 100.3(2) . . . . ?
C14 B6 B7 B2 37.71(16) . . . . ?
C15 B6 B7 B2 100.89(18) . . . . ?
B10 B6 B7 B2 138.54(19) . . . . ?
C14 B6 B7 B10 -100.83(18) . . . . ?
C15 B6 B7 B10 -37.65(16) . . . . ?
B2 B6 B7 B10 -138.54(19) . . . . ?
C14 B6 B7 B3 -0.4(2) . . . . ?
C15 B6 B7 B3 62.8(2) . . . . ?
B10 B6 B7 B3 100.4(2) . . . . ?
B2 B6 B7 B3 -38.11(17) . . . . ?
C14 B6 B7 B8 -63.4(2) . . . . ?
C15 B6 B7 B8 -0.2(2) . . . . ?
B10 B6 B7 B8 37.45(17) . . . . ?
B2 B6 B7 B8 -101.1(2) . . . . ?
B8 B3 B7 B2 -138.4(2) . . . . ?
B1 B3 B7 B2 -37.33(18) . . . . ?
B4 B3 B7 B2 -100.3(2) . . . . ?
B8 B3 B7 B10 -36.94(17) . . . . ?
B2 B3 B7 B10 101.5(2) . . . . ?
B1 B3 B7 B10 64.2(2) . . . . ?
B4 B3 B7 B10 1.2(2) . . . . ?
B8 B3 B7 B6 -100.2(2) . . . . ?
B2 B3 B7 B6 38.28(17) . . . . ?
B1 B3 B7 B6 0.9(2) . . . . ?
B4 B3 B7 B6 -62.0(2) . . . . ?
B2 B3 B7 B8 138.4(2) . . . . ?
B1 B3 B7 B8 101.1(2) . . . . ?
B4 B3 B7 B8 38.14(18) . . . . ?
C6 C7 C8 C13 0.2(4) . . . . ?
B2 B3 B8 B10 0.1(3) . . . . ?
B1 B3 B8 B10 -63.4(2) . . . . ?
B4 B3 B8 B10 -100.4(2) . . . . ?
B7 B3 B8 B10 37.01(18) . . . . ?
B2 B3 B8 B9 63.2(2) . . . . ?
B1 B3 B8 B9 -0.3(2) . . . . ?
B4 B3 B8 B9 -37.30(17) . . . . ?
B7 B3 B8 B9 100.1(2) . . . . ?
B2 B3 B8 B4 100.5(2) . . . . ?
B1 B3 B8 B4 36.98(17) . . . . ?
B7 B3 B8 B4 137.42(19) . . . . ?
B2 B3 B8 B7 -36.95(18) . . . . ?
B1 B3 B8 B7 -100.4(2) . . . . ?
B4 B3 B8 B7 -137.42(19) . . . . ?
B5 B4 B8 B10 0.0(2) . . . . ?
B1 B4 B8 B10 63.8(2) . . . . ?
B3 B4 B8 B10 101.0(2) . . . . ?
B9 B4 B8 B10 -37.34(17) . . . . ?
B5 B4 B8 B3 -100.9(2) . . . . ?
B1 B4 B8 B3 -37.20(18) . . . . ?
B9 B4 B8 B3 -138.29(19) . . . . ?
B5 B4 B8 B9 37.37(17) . . . . ?
B1 B4 B8 B9 101.09(19) . . . . ?
B3 B4 B8 B9 138.29(19) . . . . ?
B5 B4 B8 B7 -63.0(2) . . . . ?
B1 B4 B8 B7 0.8(2) . . . . ?
B3 B4 B8 B7 37.96(18) . . . . ?
B9 B4 B8 B7 -100.3(2) . . . . ?
B2 B7 B8 B10 -101.3(2) . . . . ?
B6 B7 B8 B10 -37.52(17) . . . . ?
B3 B7 B8 B10 -138.5(2) . . . . ?
B2 B7 B8 B3 37.17(18) . . . . ?
B10 B7 B8 B3 138.5(2) . . . . ?
B6 B7 B8 B3 100.9(2) . . . . ?
B2 B7 B8 B9 -64.0(2) . . . . ?
B10 B7 B8 B9 37.30(18) . . . . ?
B6 B7 B8 B9 -0.2(2) . . . . ?
B3 B7 B8 B9 -101.2(2) . . . . ?
B2 B7 B8 B4 -0.8(2) . . . . ?
B10 B7 B8 B4 100.5(2) . . . . ?
B6 B7 B8 B4 63.0(2) . . . . ?
B3 B7 B8 B4 -37.93(18) . . . . ?
C14 B5 B9 C15 38.12(16) . . . . ?
B4 B5 B9 C15 136.79(19) . . . . ?
B1 B5 B9 C15 99.61(18) . . . . ?
C14 B5 B9 B10 2.2(2) . . . . ?
C15 B5 B9 B10 -35.93(16) . . . . ?
B4 B5 B9 B10 100.9(2) . . . . ?
B1 B5 B9 B10 63.7(2) . . . . ?
C14 B5 B9 B8 -61.1(2) . . . . ?
C15 B5 B9 B8 -99.26(19) . . . . ?
B4 B5 B9 B8 37.53(17) . . . . ?
B1 B5 B9 B8 0.4(2) . . . . ?
C14 B5 B9 B4 -98.67(19) . . . . ?
C15 B5 B9 B4 -136.79(19) . . . . ?
B1 B5 B9 B4 -37.18(17) . . . . ?
B10 B8 B9 C15 37.87(16) . . . . ?
B3 B8 B9 C15 -62.8(2) . . . . ?
B4 B8 B9 C15 -100.11(19) . . . . ?
B7 B8 B9 C15 0.6(2) . . . . ?
B3 B8 B9 B10 -100.7(2) . . . . ?
B4 B8 B9 B10 -137.98(19) . . . . ?
B7 B8 B9 B10 -37.31(17) . . . . ?
B10 B8 B9 B5 100.67(19) . . . . ?
B3 B8 B9 B5 0.0(2) . . . . ?
B4 B8 B9 B5 -37.31(17) . . . . ?
B7 B8 B9 B5 63.4(2) . . . . ?
B10 B8 B9 B4 137.98(19) . . . . ?
B3 B8 B9 B4 37.29(18) . . . . ?
B7 B8 B9 B4 100.7(2) . . . . ?
B5 B4 B9 C15 -38.12(16) . . . . ?
B1 B4 B9 C15 -0.8(2) . . . . ?
B3 B4 B9 C15 62.8(2) . . . . ?
B8 B4 B9 C15 99.93(19) . . . . ?
B5 B4 B9 B10 -100.50(19) . . . . ?
B1 B4 B9 B10 -63.2(2) . . . . ?
B3 B4 B9 B10 0.4(2) . . . . ?
B8 B4 B9 B10 37.55(17) . . . . ?
B1 B4 B9 B5 37.35(17) . . . . ?
B3 B4 B9 B5 100.9(2) . . . . ?
B8 B4 B9 B5 138.05(18) . . . . ?
B5 B4 B9 B8 -138.05(18) . . . . ?
B1 B4 B9 B8 -100.7(2) . . . . ?
B3 B4 B9 B8 -37.13(17) . . . . ?
C2 C1 C10 C11 -0.2(3) . . . . ?
C2 C1 C10 C9 179.3(2) . . . . ?
C13 C9 C10 C1 179.0(2) . . . . ?
C27 C9 C10 C1 59.9(3) . . . . ?
C26 C9 C10 C1 -63.0(3) . . . . ?
C13 C9 C10 C11 -1.5(2) . . . . ?
C27 C9 C10 C11 -120.6(2) . . . . ?
C26 C9 C10 C11 116.6(2) . . . . ?
B5 B9 B10 C15 36.11(16) . . . . ?
B8 B9 B10 C15 136.82(18) . . . . ?
B4 B9 B10 C15 99.17(19) . . . . ?
C15 B9 B10 B6 -35.23(17) . . . . ?
B5 B9 B10 B6 0.9(2) . . . . ?
B8 B9 B10 B6 101.6(2) . . . . ?
B4 B9 B10 B6 63.9(2) . . . . ?
C15 B9 B10 B8 -136.82(18) . . . . ?
B5 B9 B10 B8 -100.7(2) . . . . ?
B4 B9 B10 B8 -37.64(17) . . . . ?
C15 B9 B10 B7 -98.85(19) . . . . ?
B5 B9 B10 B7 -62.7(2) . . . . ?
B8 B9 B10 B7 37.97(17) . . . . ?
B4 B9 B10 B7 0.3(2) . . . . ?
C14 B6 B10 C15 -38.71(16) . . . . ?
B7 B6 B10 C15 -136.89(19) . . . . ?
B2 B6 B10 C15 -100.07(18) . . . . ?
C14 B6 B10 B9 -3.6(2) . . . . ?
C15 B6 B10 B9 35.10(17) . . . . ?
B7 B6 B10 B9 -101.8(2) . . . . ?
B2 B6 B10 B9 -65.0(2) . . . . ?
C14 B6 B10 B8 60.1(2) . . . . ?
C15 B6 B10 B8 98.84(19) . . . . ?
B7 B6 B10 B8 -38.05(18) . . . . ?
B2 B6 B10 B8 -1.2(2) . . . . ?
C14 B6 B10 B7 98.18(19) . . . . ?
C15 B6 B10 B7 136.89(19) . . . . ?
B2 B6 B10 B7 36.82(17) . . . . ?
B3 B8 B10 C15 63.1(2) . . . . ?
B9 B8 B10 C15 -37.71(16) . . . . ?
B4 B8 B10 C15 -0.2(2) . . . . ?
B7 B8 B10 C15 100.25(19) . . . . ?
B3 B8 B10 B9 100.8(2) . . . . ?
B4 B8 B10 B9 37.47(17) . . . . ?
B7 B8 B10 B9 137.96(19) . . . . ?
B3 B8 B10 B6 0.7(2) . . . . ?
B9 B8 B10 B6 -100.08(19) . . . . ?
B4 B8 B10 B6 -62.6(2) . . . . ?
B7 B8 B10 B6 37.88(17) . . . . ?
B3 B8 B10 B7 -37.16(18) . . . . ?
B9 B8 B10 B7 -137.96(19) . . . . ?
B4 B8 B10 B7 -100.5(2) . . . . ?
B2 B7 B10 C15 0.5(2) . . . . ?
B6 B7 B10 C15 37.83(16) . . . . ?
B3 B7 B10 C15 -63.1(2) . . . . ?
B8 B7 B10 C15 -99.98(19) . . . . ?
B2 B7 B10 B9 62.6(2) . . . . ?
B6 B7 B10 B9 99.94(19) . . . . ?
B3 B7 B10 B9 -0.9(2) . . . . ?
B8 B7 B10 B9 -37.87(17) . . . . ?
B2 B7 B10 B6 -37.37(17) . . . . ?
B3 B7 B10 B6 -100.88(19) . . . . ?
B8 B7 B10 B6 -137.81(19) . . . . ?
B2 B7 B10 B8 100.4(2) . . . . ?
B6 B7 B10 B8 137.81(19) . . . . ?
B3 B7 B10 B8 36.92(18) . . . . ?
C3 C4 C11 C10 -0.9(3) . . . . ?
C3 C4 C11 C12 178.3(2) . . . . ?
C1 C10 C11 C4 0.3(3) . . . . ?
C9 C10 C11 C4 -179.33(19) . . . . ?
C1 C10 C11 C12 -179.14(19) . . . . ?
C9 C10 C11 C12 1.3(2) . . . . ?
C6 C5 C12 C13 0.4(3) . . . . ?
C6 C5 C12 C11 -179.9(2) . . . . ?
C4 C11 C12 C5 0.5(4) . . . . ?
C10 C11 C12 C5 179.8(2) . . . . ?
C4 C11 C12 C13 -179.8(2) . . . . ?
C10 C11 C12 C13 -0.5(2) . . . . ?
C7 C8 C13 C12 -0.3(3) . . . . ?
C7 C8 C13 C9 -179.5(2) . . . . ?
C5 C12 C13 C8 0.0(3) . . . . ?
C11 C12 C13 C8 -179.77(19) . . . . ?
C5 C12 C13 C9 179.3(2) . . . . ?
C11 C12 C13 C9 -0.5(2) . . . . ?
C10 C9 C13 C8 -179.6(2) . . . . ?
C27 C9 C13 C8 -60.8(3) . . . . ?
C26 C9 C13 C8 62.5(3) . . . . ?
C10 C9 C13 C12 1.2(2) . . . . ?
C27 C9 C13 C12 120.0(2) . . . . ?
C26 C9 C13 C12 -116.7(2) . . . . ?
C1 C2 C14 B1 -110.6(2) . . . . ?
C3 C2 C14 B1 68.3(3) . . . . ?
C1 C2 C14 B2 -36.7(3) . . . . ?
C3 C2 C14 B2 142.2(2) . . . . ?
C1 C2 C14 B5 175.55(19) . . . . ?
C3 C2 C14 B5 -5.6(3) . . . . ?
C1 C2 C14 B6 35.6(3) . . . . ?
C3 C2 C14 B6 -145.5(2) . . . . ?
C1 C2 C14 C15 104.7(2) . . . . ?
C3 C2 C14 C15 -76.4(3) . . . . ?
B4 B1 C14 C2 -148.8(2) . . . . ?
B5 B1 C14 C2 -110.2(2) . . . . ?
B3 B1 C14 C2 148.3(2) . . . . ?
B2 B1 C14 C2 109.5(2) . . . . ?
B4 B1 C14 B2 101.7(2) . . . . ?
B5 B1 C14 B2 140.31(19) . . . . ?
B3 B1 C14 B2 38.78(17) . . . . ?
B4 B1 C14 B5 -38.63(17) . . . . ?
B3 B1 C14 B5 -101.5(2) . . . . ?
B2 B1 C14 B5 -140.31(19) . . . . ?
B4 B1 C14 B6 63.8(2) . . . . ?
B5 B1 C14 B6 102.44(19) . . . . ?
B3 B1 C14 B6 0.9(2) . . . . ?
B2 B1 C14 B6 -37.87(18) . . . . ?
B4 B1 C14 C15 -1.1(2) . . . . ?
B5 B1 C14 C15 37.51(16) . . . . ?
B3 B1 C14 C15 -64.0(2) . . . . ?
B2 B1 C14 C15 -102.81(18) . . . . ?
B7 B2 C14 C2 146.35(18) . . . . ?
B3 B2 C14 C2 -150.56(19) . . . . ?
B1 B2 C14 C2 -111.8(2) . . . . ?
B6 B2 C14 C2 107.6(2) . . . . ?
B7 B2 C14 B1 -101.87(19) . . . . ?
B3 B2 C14 B1 -38.78(18) . . . . ?
B6 B2 C14 B1 -140.61(18) . . . . ?
B7 B2 C14 B5 -63.8(2) . . . . ?
B3 B2 C14 B5 -0.7(2) . . . . ?
B1 B2 C14 B5 38.05(18) . . . . ?
B6 B2 C14 B5 -102.56(19) . . . . ?
B7 B2 C14 B6 38.74(17) . . . . ?
B3 B2 C14 B6 101.82(19) . . . . ?
B1 B2 C14 B6 140.61(18) . . . . ?
B7 B2 C14 C15 1.5(2) . . . . ?
B3 B2 C14 C15 64.6(2) . . . . ?
B1 B2 C14 C15 103.36(18) . . . . ?
B6 B2 C14 C15 -37.25(16) . . . . ?
C15 B5 C14 C2 -109.6(2) . . . . ?
B4 B5 C14 C2 149.96(19) . . . . ?
B9 B5 C14 C2 -146.89(19) . . . . ?
B1 B5 C14 C2 111.4(2) . . . . ?
C15 B5 C14 B1 138.95(18) . . . . ?
B4 B5 C14 B1 38.53(17) . . . . ?
B9 B5 C14 B1 101.7(2) . . . . ?
C15 B5 C14 B2 100.78(19) . . . . ?
B4 B5 C14 B2 0.4(2) . . . . ?
B9 B5 C14 B2 63.5(2) . . . . ?
B1 B5 C14 B2 -38.16(18) . . . . ?
C15 B5 C14 B6 32.66(17) . . . . ?
B4 B5 C14 B6 -67.8(2) . . . . ?
B9 B5 C14 B6 -4.6(2) . . . . ?
B1 B5 C14 B6 -106.3(2) . . . . ?
B4 B5 C14 C15 -100.42(18) . . . . ?
B9 B5 C14 C15 -37.27(16) . . . . ?
B1 B5 C14 C15 -138.95(18) . . . . ?
C15 B6 C14 C2 110.5(2) . . . . ?
B10 B6 C14 C2 148.52(19) . . . . ?
B7 B6 C14 C2 -148.87(18) . . . . ?
B2 B6 C14 C2 -110.6(2) . . . . ?
C15 B6 C14 B1 -100.93(18) . . . . ?
B10 B6 C14 B1 -62.9(2) . . . . ?
B7 B6 C14 B1 -0.3(2) . . . . ?
B2 B6 C14 B1 37.96(18) . . . . ?
C15 B6 C14 B2 -138.89(17) . . . . ?
B10 B6 C14 B2 -100.89(19) . . . . ?
B7 B6 C14 B2 -38.28(16) . . . . ?
C15 B6 C14 B5 -32.83(17) . . . . ?
B10 B6 C14 B5 5.2(2) . . . . ?
B7 B6 C14 B5 67.8(2) . . . . ?
B2 B6 C14 B5 106.06(19) . . . . ?
B10 B6 C14 C15 38.00(16) . . . . ?
B7 B6 C14 C15 100.61(18) . . . . ?
B2 B6 C14 C15 138.89(17) . . . . ?
B5 B9 C15 B10 -139.46(19) . . . . ?
B8 B9 C15 B10 -38.20(17) . . . . ?
B4 B9 C15 B10 -101.3(2) . . . . ?
B10 B9 C15 B6 37.48(17) . . . . ?
B5 B9 C15 B6 -101.97(19) . . . . ?
B8 B9 C15 B6 -0.7(2) . . . . ?
B4 B9 C15 B6 -63.9(2) . . . . ?
B10 B9 C15 B5 139.46(19) . . . . ?
B8 B9 C15 B5 101.3(2) . . . . ?
B4 B9 C15 B5 38.12(17) . . . . ?
B10 B9 C15 C14 101.42(18) . . . . ?
B5 B9 C15 C14 -38.04(16) . . . . ?
B8 B9 C15 C14 63.2(2) . . . . ?
B4 B9 C15 C14 0.1(2) . . . . ?
B10 B9 C15 Si28 -113.35(18) . . . . ?
B5 B9 C15 Si28 107.19(18) . . . . ?
B8 B9 C15 Si28 -151.56(16) . . . . ?
B4 B9 C15 Si28 145.31(16) . . . . ?
B6 B10 C15 B9 140.17(19) . . . . ?
B8 B10 C15 B9 38.36(17) . . . . ?
B7 B10 C15 B9 101.9(2) . . . . ?
B9 B10 C15 B6 -140.17(19) . . . . ?
B8 B10 C15 B6 -101.81(19) . . . . ?
B7 B10 C15 B6 -38.27(17) . . . . ?
B9 B10 C15 B5 -38.00(17) . . . . ?
B6 B10 C15 B5 102.17(18) . . . . ?
B8 B10 C15 B5 0.4(2) . . . . ?
B7 B10 C15 B5 63.9(2) . . . . ?
B9 B10 C15 C14 -101.45(17) . . . . ?
B6 B10 C15 C14 38.72(16) . . . . ?
B8 B10 C15 C14 -63.1(2) . . . . ?
B7 B10 C15 C14 0.4(2) . . . . ?
B9 B10 C15 Si28 110.14(18) . . . . ?
B6 B10 C15 Si28 -109.69(18) . . . . ?
B8 B10 C15 Si28 148.51(15) . . . . ?
B7 B10 C15 Si28 -147.96(15) . . . . ?
C14 B6 C15 B9 99.04(18) . . . . ?
B10 B6 C15 B9 -37.51(17) . . . . ?
B7 B6 C15 B9 0.6(2) . . . . ?
B2 B6 C15 B9 63.1(2) . . . . ?
C14 B6 C15 B10 136.55(18) . . . . ?
B7 B6 C15 B10 38.09(17) . . . . ?
B2 B6 C15 B10 100.63(19) . . . . ?
C14 B6 C15 B5 32.31(16) . . . . ?
B10 B6 C15 B5 -104.24(19) . . . . ?
B7 B6 C15 B5 -66.1(2) . . . . ?
B2 B6 C15 B5 -3.6(2) . . . . ?
B10 B6 C15 C14 -136.55(18) . . . . ?
B7 B6 C15 C14 -98.46(19) . . . . ?
B2 B6 C15 C14 -35.92(16) . . . . ?
C14 B6 C15 Si28 -110.02(17) . . . . ?
B10 B6 C15 Si28 113.44(18) . . . . ?
B7 B6 C15 Si28 151.53(15) . . . . ?
B2 B6 C15 Si28 -145.93(15) . . . . ?
C14 B5 C15 B9 -137.15(18) . . . . ?
B4 B5 C15 B9 -38.38(17) . . . . ?
B1 B5 C15 B9 -101.3(2) . . . . ?
C14 B5 C15 B10 -99.12(18) . . . . ?
B4 B5 C15 B10 -0.3(2) . . . . ?
B9 B5 C15 B10 38.04(17) . . . . ?
B1 B5 C15 B10 -63.2(2) . . . . ?
C14 B5 C15 B6 -32.44(16) . . . . ?
B4 B5 C15 B6 66.3(2) . . . . ?
B9 B5 C15 B6 104.71(19) . . . . ?
B1 B5 C15 B6 3.4(2) . . . . ?
B4 B5 C15 C14 98.77(18) . . . . ?
B9 B5 C15 C14 137.15(18) . . . . ?
B1 B5 C15 C14 35.89(16) . . . . ?
C14 B5 C15 Si28 110.98(16) . . . . ?
B4 B5 C15 Si28 -150.25(15) . . . . ?
B9 B5 C15 Si28 -111.87(17) . . . . ?
B1 B5 C15 Si28 146.87(15) . . . . ?
C2 C14 C15 B9 148.65(19) . . . . ?
B1 C14 C15 B9 0.7(2) . . . . ?
B2 C14 C15 B9 -66.8(2) . . . . ?
B5 C14 C15 B9 39.13(17) . . . . ?
B6 C14 C15 B9 -105.22(19) . . . . ?
C2 C14 C15 B10 -145.80(19) . . . . ?
B1 C14 C15 B10 66.2(2) . . . . ?
B2 C14 C15 B10 -1.2(2) . . . . ?
B5 C14 C15 B10 104.68(18) . . . . ?
B6 C14 C15 B10 -39.67(16) . . . . ?
C2 C14 C15 B6 -106.1(2) . . . . ?
B1 C14 C15 B6 105.89(19) . . . . ?
B2 C14 C15 B6 38.43(17) . . . . ?
B5 C14 C15 B6 144.35(18) . . . . ?
C2 C14 C15 B5 109.5(2) . . . . ?
B1 C14 C15 B5 -38.46(17) . . . . ?
B2 C14 C15 B5 -105.92(19) . . . . ?
B6 C14 C15 B5 -144.35(18) . . . . ?
C2 C14 C15 Si28 3.4(2) . . . . ?
B1 C14 C15 Si28 -144.58(16) . . . . ?
B2 C14 C15 Si28 147.96(15) . . . . ?
B5 C14 C15 Si28 -106.12(17) . . . . ?
B6 C14 C15 Si28 109.53(17) . . . . ?
